data_2217102
loop_
_publ_author_name
'Chartrand, Daniel'
'Laverdi\`ere, Fran\,cois'
'Hanan, Garry'

_publ_section_title
;
 3-Phenyl-6-(2-pyridyl)-1,2,4,5-tetrazine
;
_journal_coeditor_code HJ2003
_journal_issue 1
_journal_name_full 'Acta Crystallographica Section E'
_journal_page_first o41
_journal_page_last o41
_journal_paper_doi 10.1107/S1600536807064057
_journal_volume 64
_journal_year 2008
_chemical_formula_iupac 'C13 H9 N5'
_chemical_formula_moiety 'C13 H9 N5'
_chemical_formula_sum 'C13 H9 N5'
_chemical_formula_weight 235.25
_chemical_name_systematic
;
3-Phenyl-6-(2-pyridyl)-1,2,4,5-tetrazine
;
_space_group_IT_number 14
_symmetry_cell_setting monoclinic
_symmetry_space_group_name_Hall '-P 2yn'
_symmetry_space_group_name_H-M 'P 1 21/n 1'
_atom_sites_solution_hydrogens geom
_atom_sites_solution_primary direct
_atom_sites_solution_secondary difmap
_audit_creation_method SHELXL-97
_cell_angle_alpha 90.00
_cell_angle_beta 91.940(4)
_cell_angle_gamma 90.00
_cell_formula_units_Z 2
_cell_length_a 5.3129(3)
_cell_length_b 5.2867(3)
_cell_length_c 18.9052(12)
_cell_measurement_reflns_used 5451
_cell_measurement_temperature 100(2)
_cell_measurement_theta_max 67.58
_cell_measurement_theta_min 8.35
_cell_volume 530.70(5)
_computing_cell_refinement 'APEX2 (Bruker, 2006)'
_computing_data_collection 'APEX2 (Bruker, 2006)'
_computing_data_reduction 'SAINT (Bruker, 2006)'
_computing_molecular_graphics 'SHELXTL (Bruker, 1997)'
_computing_publication_material 'UdMX (local program)'
_computing_structure_refinement 'SHELXL97 (Sheldrick, 1997)'
_computing_structure_solution 'SHELXS97 (Sheldrick, 1997)'
_diffrn_ambient_temperature 100(2)
_diffrn_detector_area_resol_mean 8.2
_diffrn_measured_fraction_theta_full 0.912
_diffrn_measured_fraction_theta_max 0.912
_diffrn_measurement_device_type 'Bruker Microstar'
_diffrn_measurement_method \w
_diffrn_radiation_monochromator 'Helios optics'
_diffrn_radiation_source 'Rotating Anode'
_diffrn_radiation_type CuK\a
_diffrn_radiation_wavelength 1.54178
_diffrn_reflns_av_R_equivalents 0.036
_diffrn_reflns_av_sigmaI/netI 0.0137
_diffrn_reflns_limit_h_max 6
_diffrn_reflns_limit_h_min -6
_diffrn_reflns_limit_k_max 6
_diffrn_reflns_limit_k_min -6
_diffrn_reflns_limit_l_max 21
_diffrn_reflns_limit_l_min -20
_diffrn_reflns_number 8349
_diffrn_reflns_theta_full 67.86
_diffrn_reflns_theta_max 67.86
_diffrn_reflns_theta_min 8.71
_diffrn_standards_decay_% 0.00
_diffrn_standards_interval_count 0
_diffrn_standards_interval_time 0
_diffrn_standards_number 0
_exptl_absorpt_coefficient_mu 0.769
_exptl_absorpt_correction_T_max 0.98
_exptl_absorpt_correction_T_min 0.784
_exptl_absorpt_correction_type multi-scan
_exptl_absorpt_process_details '(SADABS; Sheldrick,1996)'
_exptl_crystal_colour pink
_exptl_crystal_density_diffrn 1.472
_exptl_crystal_density_method 'not measured'
_exptl_crystal_description plate
_exptl_crystal_F_000 244
_exptl_crystal_size_max 0.24
_exptl_crystal_size_mid 0.10
_exptl_crystal_size_min 0.03
_refine_diff_density_max 0.151
_refine_diff_density_min -0.148
_refine_ls_extinction_method none
_refine_ls_goodness_of_fit_ref 1.167
_refine_ls_hydrogen_treatment constr
_refine_ls_matrix_type full
_refine_ls_number_parameters 82
_refine_ls_number_reflns 879
_refine_ls_number_restraints 0
_refine_ls_restrained_S_all 1.167
_refine_ls_R_factor_all 0.0419
_refine_ls_R_factor_gt 0.0409
_refine_ls_shift/su_max 0.000
_refine_ls_shift/su_mean 0.000
_refine_ls_structure_factor_coef Fsqd
_refine_ls_weighting_details 'calc w=1/[\s^2^(Fo^2^)+(0.0547P)^2^+0.1464P] where P=(Fo^2^+2Fc^2^)/3'
_refine_ls_weighting_scheme calc
_refine_ls_wR_factor_gt 0.1108
_refine_ls_wR_factor_ref 0.1115
_reflns_number_gt 842
_reflns_number_total 879
_reflns_threshold_expression I>2\s(I)
_cod_data_source_file hj2003.cif
_cod_data_source_block I
_cod_depositor_comments
;
The following automatic conversions were performed:
'_symmetry_cell_setting' value 'Monoclinic' changed to 'monoclinic'
according to '/home/saulius/struct/CIF-dictionaries/cif_core.dic'
dictionary named 'cif_core.dic' version 2.4.1 from 2010-06-29.

Automatic conversion script
Id: cif_fix_enum 1527 2010-12-29 10:47:43Z saulius 

The following automatic conversions were performed:

'_symmetry_cell_setting' value 'Monoclinic' changed to 'monoclinic'
according to /home/saulius/struct/CIF-dictionaries/cif_core.dic
dictionary named 'cif_core.dic' version 2.4.1 from 2010-06-29.

Automatic conversion script
Id: cif_fix_values 1715 2011-07-08 13:25:40Z adriana 
;
_cod_original_sg_symbol_H-M 'P 21/n'
_cod_database_code 2217102
_cod_database_fobs_code 2217102

loop_
_symmetry_equiv_pos_as_xyz
'x, y, z'
'-x+1/2, y+1/2, -z+1/2'
'-x, -y, -z'
'x-1/2, -y-1/2, z-1/2'

loop_
_atom_site_type_symbol
_atom_site_label
_atom_site_fract_x
_atom_site_fract_y
_atom_site_fract_z
_atom_site_U_iso_or_equiv
_atom_site_adp_type
_atom_site_calc_flag
_atom_site_refinement_flags
_atom_site_occupancy
_atom_site_disorder_assembly
_atom_site_disorder_group
N N1 -0.2061(2) -0.1514(2) 0.99344(7) 0.0346(4) Uani d . 1 . .
N N2 -0.1772(2) 0.0302(2) 0.94668(7) 0.0346(4) Uani d . 1 . .
N N3 -0.1139(2) 0.4124(2) 0.84843(8) 0.0355(4) Uani d P 0.50 A 1
C C1 0.0294(2) 0.1780(3) 0.95437(8) 0.0319(4) Uani d . 1 . .
C C2 0.0639(2) 0.3820(3) 0.90237(8) 0.0318(4) Uani d . 1 . .
C C3 0.2726(2) 0.5426(3) 0.90769(8) 0.0351(4) Uani d . 1 A .
H H3 0.3971 0.5185 0.9443 0.042 Uiso calc R 1 . .
C C4 0.2969(3) 0.7360(3) 0.85966(9) 0.0368(4) Uani d . 1 . .
H H4 0.4373 0.8471 0.8634 0.044 Uiso calc R 1 A .
C C5 0.1164(3) 0.7682(3) 0.80592(9) 0.0360(4) Uani d . 1 A .
H H5 0.1308 0.9011 0.7725 0.043 Uiso calc R 1 . .
C C6 -0.0864(3) 0.6023(3) 0.80185(9) 0.0370(4) Uani d . 1 . .
H H6 -0.2101 0.6236 0.7649 0.044 Uiso calc R 1 A 1
C C7 -0.1139(2) 0.4124(2) 0.84843(8) 0.0355(4) Uani d P 0.50 A 2
H H7 -0.2540 0.3011 0.8441 0.043 Uiso calc PR 0.50 A 2

loop_
_atom_site_aniso_label
_atom_site_aniso_U_11
_atom_site_aniso_U_22
_atom_site_aniso_U_33
_atom_site_aniso_U_12
_atom_site_aniso_U_13
_atom_site_aniso_U_23
N1 0.0242(6) 0.0391(7) 0.0406(8) -0.0021(5) 0.0014(5) -0.0054(5)
N2 0.0236(6) 0.0393(7) 0.0411(8) -0.0036(5) 0.0029(5) -0.0052(5)
N3 0.0255(6) 0.0338(7) 0.0467(9) 0.0002(5) -0.0060(6) -0.0032(6)
C1 0.0204(6) 0.0357(8) 0.0397(9) 0.0008(5) 0.0025(6) -0.0113(6)
C2 0.0217(6) 0.0335(7) 0.0403(10) 0.0025(5) 0.0027(6) -0.0096(6)
C3 0.0223(7) 0.0429(8) 0.0402(10) -0.0016(6) -0.0008(6) -0.0072(7)
C4 0.0239(7) 0.0385(8) 0.0483(10) -0.0029(6) 0.0044(7) -0.0087(7)
C5 0.0290(7) 0.0334(7) 0.0456(10) 0.0030(6) 0.0043(6) -0.0018(6)
C6 0.0286(7) 0.0375(8) 0.0445(10) 0.0016(6) -0.0067(6) 0.0013(6)
C7 0.0255(6) 0.0338(7) 0.0467(9) 0.0002(5) -0.0060(6) -0.0032(6)

loop_
_atom_type_symbol
_atom_type_description
_atom_type_scat_dispersion_real
_atom_type_scat_dispersion_imag
_atom_type_scat_source
C C 0.0181 0.0091 'International Tables Vol C Tables 4.2.6.8 and 6.1.1.4'
H H 0.0000 0.0000 'International Tables Vol C Tables 4.2.6.8 and 6.1.1.4'
N N 0.0311 0.0180 'International Tables Vol C Tables 4.2.6.8 and 6.1.1.4'

loop_
_geom_angle_atom_site_label_1
_geom_angle_atom_site_label_2
_geom_angle_atom_site_label_3
_geom_angle_site_symmetry_1
_geom_angle_site_symmetry_3
_geom_angle
_geom_angle_publ_flag
N2 N1 C1 . 3_557 118.26(12) y
N1 N2 C1 . . 117.52(12) y
C6 N3 C2 . . 118.99(12) y
N1 C1 N2 3_557 . 124.22(15) y
N1 C1 C2 3_557 . 117.74(12) y
N2 C1 C2 . . 118.04(13) y
N3 C2 C3 . . 120.37(14) y
N3 C2 C1 . . 118.80(12) y
C3 C2 C1 . . 120.83(13) y
C4 C3 C2 . . 119.73(13) y
C4 C3 H3 . . 120.1 n
C2 C3 H3 . . 120.1 n
C3 C4 C5 . . 119.83(13) y
C3 C4 H4 . . 120.1 n
C5 C4 H4 . . 120.1 n
C4 C5 C6 . . 118.68(15) y
C4 C5 H5 . . 120.7 n
C6 C5 H5 . . 120.7 n
N3 C6 C5 . . 122.39(13) y
N3 C6 H6 . . 118.8 n
C5 C6 H6 . . 118.8 n

loop_
_geom_bond_atom_site_label_1
_geom_bond_atom_site_label_2
_geom_bond_site_symmetry_2
_geom_bond_distance
_geom_bond_publ_flag
N1 N2 . 1.3177(18) y
N1 C1 3_557 1.3462(19) y
N2 C1 . 1.3514(18) y
N3 C6 . 1.347(2) y
N3 C2 . 1.3758(19) y
C1 N1 3_557 1.3462(19) y
C1 C2 . 1.475(2) y
C2 C3 . 1.398(2) y
C3 C4 . 1.376(2) y
C3 H3 . 0.9500 n
C4 C5 . 1.384(2) y
C4 H4 . 0.9500 n
C5 C6 . 1.389(2) y
C5 H5 . 0.9500 n
C6 H6 . 0.9500 n

loop_
_geom_torsion_atom_site_label_1
_geom_torsion_atom_site_label_2
_geom_torsion_atom_site_label_3
_geom_torsion_atom_site_label_4
_geom_torsion_site_symmetry_1
_geom_torsion_site_symmetry_4
_geom_torsion
_geom_torsion_publ_flag
C1 N1 N2 C1 3_557 . 0.0(2) n
N1 N2 C1 N1 . 3_557 0.0(2) n
N1 N2 C1 C2 . . 180.00(11) n
C6 N3 C2 C3 . . -1.4(2) n
C6 N3 C2 C1 . . 178.37(12) n
N1 C1 C2 N3 3_557 . 179.81(12) y
N2 C1 C2 N3 . . -0.2(2) y
N1 C1 C2 C3 3_557 . -0.4(2) y
N2 C1 C2 C3 . . 179.51(12) y
N3 C2 C3 C4 . . 1.6(2) n
C1 C2 C3 C4 . . -178.19(12) n
C2 C3 C4 C5 . . -0.8(2) n
C3 C4 C5 C6 . . -0.1(2) n
C2 N3 C6 C5 . . 0.5(2) n
C4 C5 C6 N3 . . 0.3(2) n
